data_4068784
loop_
_publ_author_name
'Lin, Yumei'
'Gong, Lei'
'Xu, Hui'
'He, Xumin'
'Wen, Ting Bin'
'Xia, Haiping'

_publ_section_title
;
 Nine-Membered Osmacycles Derived from Metathesis Reactions between
 Alkynes and an Osmafuran
;
_journal_issue 5
_journal_name_full Organometallics
_journal_page_first 1524
_journal_paper_doi 10.1021/om8010867
_journal_volume 28
_journal_year 2009
_chemical_formula_moiety 'C68 H58 Cl1  O3 Os P3,CH2CL2'
_chemical_formula_sum 'C69 H60 Cl3 N0 O3 Os P3'
_chemical_formula_weight 1326.63
_chemical_name_systematic
; 
 ? 
;
_space_group_IT_number 14
_symmetry_cell_setting monoclinic
_symmetry_space_group_name_Hall '-P 2yn'
_symmetry_space_group_name_H-M 'P 1 21/n 1'
_atom_sites_solution_hydrogens geom
_atom_sites_solution_primary direct
_atom_sites_solution_secondary difmap
_audit_creation_method SHELXL-97
_cell_angle_alpha 90.00
_cell_angle_beta 95.6750(10)
_cell_angle_gamma 90.00
_cell_formula_units_Z 4
_cell_length_a 14.9807(2)
_cell_length_b 25.0138(4)
_cell_length_c 16.0283(2)
_cell_measurement_temperature 173(2)
_cell_volume 5976.75(15)
_computing_structure_refinement 'SHELXL-97 (Sheldrick, 1997)'
_computing_structure_solution 'SHELXS-97 (Sheldrick, 1990)'
_diffrn_ambient_temperature 173(2)
_diffrn_measured_fraction_theta_full 0.996
_diffrn_measured_fraction_theta_max 0.996
_diffrn_radiation_monochromator graphite
_diffrn_radiation_source 'fine-focus sealed tube'
_diffrn_radiation_type MoK\a
_diffrn_radiation_wavelength 0.71073
_diffrn_reflns_av_R_equivalents 0.0402
_diffrn_reflns_av_sigmaI/netI 0.0601
_diffrn_reflns_limit_h_max 17
_diffrn_reflns_limit_h_min -17
_diffrn_reflns_limit_k_max 29
_diffrn_reflns_limit_k_min -29
_diffrn_reflns_limit_l_max 19
_diffrn_reflns_limit_l_min -18
_diffrn_reflns_number 31031
_diffrn_reflns_theta_full 25.00
_diffrn_reflns_theta_max 25.00
_diffrn_reflns_theta_min 2.41
_exptl_absorpt_coefficient_mu 2.395
_exptl_absorpt_correction_T_max 1.00000
_exptl_absorpt_correction_T_min 0.83695
_exptl_absorpt_correction_type multi-scan
_exptl_crystal_colour yellow
_exptl_crystal_density_diffrn 1.474
_exptl_crystal_density_method 'not measured'
_exptl_crystal_description block
_exptl_crystal_F_000 2680
_exptl_crystal_size_max 0.52
_exptl_crystal_size_mid 0.25
_exptl_crystal_size_min 0.24
_refine_diff_density_max 0.959
_refine_diff_density_min -0.796
_refine_diff_density_rms 0.077
_refine_ls_extinction_method none
_refine_ls_goodness_of_fit_ref 0.995
_refine_ls_hydrogen_treatment constr
_refine_ls_matrix_type full
_refine_ls_number_parameters 712
_refine_ls_number_reflns 10489
_refine_ls_number_restraints 0
_refine_ls_restrained_S_all 0.995
_refine_ls_R_factor_all 0.0461
_refine_ls_R_factor_gt 0.0285
_refine_ls_shift/su_max 0.003
_refine_ls_shift/su_mean 0.000
_refine_ls_structure_factor_coef Fsqd
_refine_ls_weighting_details 'calc w=1/[\s^2^(Fo^2^)+(0.0113P)^2^+0.0000P] where P=(Fo^2^+2Fc^2^)/3'
_refine_ls_weighting_scheme calc
_refine_ls_wR_factor_gt 0.0433
_refine_ls_wR_factor_ref 0.0448
_reflns_number_gt 7940
_reflns_number_total 10489
_reflns_threshold_expression >2sigma(I)
_cod_data_source_file om8010867_si_006.cif
_cod_data_source_block complex7
_cod_original_sg_symbol_H-M P2(1)/n
_cod_database_code 4068784

loop_
_symmetry_equiv_pos_as_xyz
'x, y, z'
'-x+1/2, y+1/2, -z+1/2'
'-x, -y, -z'
'x-1/2, -y-1/2, z-1/2'

loop_
_atom_site_label
_atom_site_type_symbol
_atom_site_fract_x
_atom_site_fract_y
_atom_site_fract_z
_atom_site_U_iso_or_equiv
_atom_site_adp_type
_atom_site_occupancy
_atom_site_symmetry_multiplicity
_atom_site_calc_flag
_atom_site_refinement_flags
Os1 Os 0.850096(8) 0.656427(5) 0.720241(8) 0.01733(4) Uani 1 1 d .
C1S C 1.1518(3) 0.58067(17) 0.6969(3) 0.0608(13) Uani 1 1 d .
H1SA H 1.1132 0.5569 0.6594 0.073 Uiso 1 1 calc R
H1SB H 1.1156 0.6121 0.7100 0.073 Uiso 1 1 calc R
C2 C 0.9059(2) 0.76950(13) 0.68775(18) 0.0187(8) Uani 1 1 d .
C3 C 0.9835(2) 0.73884(14) 0.69484(18) 0.0199(8) Uani 1 1 d .
C4 C 1.1435(2) 0.73367(15) 0.6972(2) 0.0345(10) Uani 1 1 d .
H4A H 1.1530 0.7098 0.6496 0.041 Uiso 1 1 calc R
H4B H 1.1414 0.7116 0.7482 0.041 Uiso 1 1 calc R
C5 C 1.2182(2) 0.77363(17) 0.7099(3) 0.0587(13) Uani 1 1 d .
H5A H 1.2755 0.7548 0.7217 0.088 Uiso 1 1 calc R
H5B H 1.2082 0.7970 0.7572 0.088 Uiso 1 1 calc R
H5C H 1.2197 0.7952 0.6590 0.088 Uiso 1 1 calc R
C1 C 0.81929(19) 0.73902(12) 0.68767(18) 0.0182(8) Uani 1 1 d .
H1A H 0.7720 0.7562 0.7185 0.022 Uiso 1 1 calc R
C6 C 0.7880(2) 0.70542(12) 0.62077(18) 0.0183(8) Uani 1 1 d .
H6A H 0.7219 0.7022 0.6050 0.022 Uiso 1 1 calc R
C7 C 0.8472(2) 0.67267(12) 0.57984(18) 0.0195(8) Uani 1 1 d .
H7A H 0.9015 0.6934 0.5675 0.023 Uiso 1 1 calc R
C8 C 0.8143(2) 0.63975(13) 0.50759(19) 0.0246(9) Uani 1 1 d .
C81 C 0.8835(2) 0.60906(13) 0.46590(19) 0.0254(8) Uani 1 1 d .
C82 C 0.9661(2) 0.59587(14) 0.5068(2) 0.0346(10) Uani 1 1 d .
H82A H 0.9809 0.6072 0.5630 0.042 Uiso 1 1 calc R
C83 C 1.0273(3) 0.56642(15) 0.4672(2) 0.0463(11) Uani 1 1 d .
H83A H 1.0840 0.5578 0.4961 0.056 Uiso 1 1 calc R
C84 C 1.0066(3) 0.54951(16) 0.3862(3) 0.0487(11) Uani 1 1 d .
H84A H 1.0487 0.5290 0.3591 0.058 Uiso 1 1 calc R
C85 C 0.9253(3) 0.56222(17) 0.3444(2) 0.0536(13) Uani 1 1 d .
H85A H 0.9114 0.5508 0.2881 0.064 Uiso 1 1 calc R
C86 C 0.8636(3) 0.59139(15) 0.3834(2) 0.0415(11) Uani 1 1 d .
H86A H 0.8070 0.5996 0.3541 0.050 Uiso 1 1 calc R
C111 C 0.8806(2) 0.62557(14) 0.95139(19) 0.0253(8) Uani 1 1 d .
C112 C 0.8936(2) 0.57246(15) 0.9381(2) 0.0377(10) Uani 1 1 d .
H11A H 0.8937 0.5595 0.8824 0.045 Uiso 1 1 calc R
C113 C 0.9067(3) 0.53674(17) 1.0050(3) 0.0546(12) Uani 1 1 d .
H11B H 0.9148 0.4997 0.9947 0.066 Uiso 1 1 calc R
C114 C 0.9079(3) 0.55502(19) 1.0855(2) 0.0515(12) Uani 1 1 d .
H11C H 0.9155 0.5307 1.1312 0.062 Uiso 1 1 calc R
C115 C 0.8980(3) 0.60824(18) 1.0998(2) 0.0445(11) Uani 1 1 d .
H11D H 0.9004 0.6211 1.1557 0.053 Uiso 1 1 calc R
C116 C 0.8848(2) 0.64343(15) 1.0344(2) 0.0346(10) Uani 1 1 d .
H11E H 0.8783 0.6805 1.0455 0.042 Uiso 1 1 calc R
C121 C 0.7969(2) 0.72482(14) 0.90225(19) 0.0248(9) Uani 1 1 d .
C122 C 0.7989(2) 0.77811(14) 0.87691(19) 0.0300(9) Uani 1 1 d .
H12A H 0.8427 0.7894 0.8418 0.036 Uiso 1 1 calc R
C123 C 0.7374(3) 0.81498(17) 0.9024(2) 0.0474(12) Uani 1 1 d .
H12B H 0.7400 0.8513 0.8854 0.057 Uiso 1 1 calc R
C124 C 0.6727(3) 0.79861(19) 0.9524(2) 0.0550(13) Uani 1 1 d .
H12C H 0.6309 0.8237 0.9699 0.066 Uiso 1 1 calc R
C125 C 0.6687(3) 0.74650(18) 0.9768(2) 0.0462(11) Uani 1 1 d .
H12D H 0.6233 0.7353 1.0104 0.055 Uiso 1 1 calc R
C126 C 0.7303(2) 0.70993(15) 0.9528(2) 0.0337(9) Uani 1 1 d .
H12E H 0.7274 0.6739 0.9711 0.040 Uiso 1 1 calc R
C131 C 0.9871(2) 0.70114(14) 0.89279(18) 0.0228(8) Uani 1 1 d .
C132 C 1.0569(2) 0.66639(14) 0.88198(19) 0.0292(9) Uani 1 1 d .
H13A H 1.0438 0.6318 0.8595 0.035 Uiso 1 1 calc R
C133 C 1.1447(2) 0.68089(17) 0.9031(2) 0.0375(10) Uani 1 1 d .
H13B H 1.1917 0.6563 0.8961 0.045 Uiso 1 1 calc R
C134 C 1.1642(2) 0.73119(17) 0.9346(2) 0.0393(11) Uani 1 1 d .
H13C H 1.2249 0.7417 0.9479 0.047 Uiso 1 1 calc R
C135 C 1.0966(3) 0.76596(16) 0.9467(2) 0.0400(10) Uani 1 1 d .
H13D H 1.1100 0.8005 0.9692 0.048 Uiso 1 1 calc R
C136 C 1.0080(2) 0.75076(15) 0.92607(19) 0.0318(9) Uani 1 1 d .
H13E H 0.9611 0.7750 0.9351 0.038 Uiso 1 1 calc R
C211 C 0.6152(2) 0.66104(15) 0.69551(19) 0.0285(8) Uani 1 1 d .
C212 C 0.6120(2) 0.70892(15) 0.7390(2) 0.0322(9) Uani 1 1 d .
H21A H 0.6593 0.7174 0.7808 0.039 Uiso 1 1 calc R
C213 C 0.5419(3) 0.74466(16) 0.7230(2) 0.0442(11) Uani 1 1 d .
H21B H 0.5416 0.7774 0.7530 0.053 Uiso 1 1 calc R
C214 C 0.4726(3) 0.7323(2) 0.6632(3) 0.0587(14) Uani 1 1 d .
H21C H 0.4237 0.7564 0.6525 0.070 Uiso 1 1 calc R
C215 C 0.4738(3) 0.6857(2) 0.6194(3) 0.0556(13) Uani 1 1 d .
H21D H 0.4254 0.6772 0.5788 0.067 Uiso 1 1 calc R
C216 C 0.5452(2) 0.65050(17) 0.6336(2) 0.0406(10) Uani 1 1 d .
H21E H 0.5464 0.6189 0.6009 0.049 Uiso 1 1 calc R
C221 C 0.6876(2) 0.55872(13) 0.65199(18) 0.0242(8) Uani 1 1 d .
C222 C 0.6073(2) 0.53028(15) 0.6542(2) 0.0358(10) Uani 1 1 d .
H22A H 0.5668 0.5399 0.6937 0.043 Uiso 1 1 calc R
C223 C 0.5864(3) 0.48832(16) 0.5996(2) 0.0457(11) Uani 1 1 d .
H22B H 0.5312 0.4698 0.6005 0.055 Uiso 1 1 calc R
C224 C 0.6468(3) 0.47348(16) 0.5432(2) 0.0456(11) Uani 1 1 d .
H22C H 0.6326 0.4449 0.5052 0.055 Uiso 1 1 calc R
C225 C 0.7266(2) 0.50006(15) 0.5423(2) 0.0366(10) Uani 1 1 d .
H22D H 0.7680 0.4897 0.5040 0.044 Uiso 1 1 calc R
C226 C 0.7471(2) 0.54227(14) 0.59738(19) 0.0279(9) Uani 1 1 d .
H22E H 0.8032 0.5600 0.5972 0.033 Uiso 1 1 calc R
C231 C 0.6810(2) 0.58546(13) 0.81888(18) 0.0196(8) Uani 1 1 d .
C232 C 0.6223(2) 0.60701(15) 0.8703(2) 0.0362(10) Uani 1 1 d .
H23A H 0.5938 0.6401 0.8557 0.043 Uiso 1 1 calc R
C233 C 0.6040(2) 0.58102(16) 0.9436(2) 0.0406(10) Uani 1 1 d .
H23B H 0.5639 0.5967 0.9789 0.049 Uiso 1 1 calc R
C234 C 0.6436(2) 0.53290(16) 0.9648(2) 0.0399(10) Uani 1 1 d .
H23C H 0.6315 0.5153 1.0150 0.048 Uiso 1 1 calc R
C235 C 0.7011(3) 0.51028(15) 0.9129(2) 0.0407(10) Uani 1 1 d .
H23D H 0.7278 0.4765 0.9263 0.049 Uiso 1 1 calc R
C236 C 0.7199(2) 0.53713(14) 0.8409(2) 0.0334(9) Uani 1 1 d .
H23E H 0.7606 0.5217 0.8060 0.040 Uiso 1 1 calc R
C311 C 0.9891(2) 0.87751(13) 0.69854(19) 0.0212(8) Uani 1 1 d .
C312 C 1.0092(2) 0.92557(15) 0.6616(2) 0.0361(10) Uani 1 1 d .
H31A H 0.9809 0.9346 0.6077 0.043 Uiso 1 1 calc R
C313 C 1.0701(3) 0.96032(16) 0.7028(2) 0.0480(11) Uani 1 1 d .
H31B H 1.0824 0.9936 0.6777 0.058 Uiso 1 1 calc R
C314 C 1.1133(2) 0.94712(16) 0.7804(2) 0.0454(11) Uani 1 1 d .
H31C H 1.1565 0.9707 0.8077 0.054 Uiso 1 1 calc R
C315 C 1.0935(2) 0.89978(16) 0.8177(2) 0.0377(10) Uani 1 1 d .
H31D H 1.1225 0.8907 0.8712 0.045 Uiso 1 1 calc R
C316 C 1.0308(2) 0.86495(14) 0.7771(2) 0.0285(9) Uani 1 1 d .
H31E H 1.0166 0.8324 0.8034 0.034 Uiso 1 1 calc R
C321 C 0.90469(19) 0.83694(14) 0.53656(18) 0.0220(8) Uani 1 1 d .
C322 C 0.9362(2) 0.79369(15) 0.4953(2) 0.0305(9) Uani 1 1 d .
H32A H 0.9588 0.7636 0.5268 0.037 Uiso 1 1 calc R
C323 C 0.9355(2) 0.79317(16) 0.4091(2) 0.0413(10) Uani 1 1 d .
H32B H 0.9568 0.7627 0.3817 0.050 Uiso 1 1 calc R
C324 C 0.9041(2) 0.83661(18) 0.3631(2) 0.0397(10) Uani 1 1 d .
H32C H 0.9041 0.8365 0.3038 0.048 Uiso 1 1 calc R
C325 C 0.8726(2) 0.88027(16) 0.4030(2) 0.0373(10) Uani 1 1 d .
H32D H 0.8512 0.9105 0.3710 0.045 Uiso 1 1 calc R
C326 C 0.8718(2) 0.88080(14) 0.48899(19) 0.0281(9) Uani 1 1 d .
H32E H 0.8489 0.9110 0.5159 0.034 Uiso 1 1 calc R
C331 C 0.7973(2) 0.86437(12) 0.66883(18) 0.0188(8) Uani 1 1 d .
C332 C 0.7913(2) 0.89974(13) 0.7341(2) 0.0283(9) Uani 1 1 d .
H33A H 0.8438 0.9090 0.7693 0.034 Uiso 1 1 calc R
C333 C 0.7097(2) 0.92189(14) 0.7487(2) 0.0331(9) Uani 1 1 d .
H33B H 0.7060 0.9459 0.7942 0.040 Uiso 1 1 calc R
C334 C 0.6335(2) 0.90900(15) 0.6968(2) 0.0380(10) Uani 1 1 d .
H33C H 0.5775 0.9245 0.7062 0.046 Uiso 1 1 calc R
C335 C 0.6387(2) 0.87375(15) 0.6315(2) 0.0373(10) Uani 1 1 d .
H33D H 0.5862 0.8650 0.5960 0.045 Uiso 1 1 calc R
C336 C 0.7199(2) 0.85105(14) 0.61764(19) 0.0290(9) Uani 1 1 d .
H33E H 0.7230 0.8263 0.5731 0.035 Uiso 1 1 calc R
P1 P 0.87299(6) 0.67475(4) 0.86450(5) 0.0212(2) Uani 1 1 d .
P2 P 0.71285(6) 0.61699(4) 0.72199(5) 0.0220(2) Uani 1 1 d .
P3 P 0.90267(5) 0.83437(4) 0.64974(5) 0.0204(2) Uani 1 1 d .
O1 O 0.98372(13) 0.68928(9) 0.71215(12) 0.0197(5) Uani 1 1 d .
O2 O 1.06107(14) 0.76307(9) 0.67996(13) 0.0270(6) Uani 1 1 d .
O3 O 0.73512(15) 0.63755(9) 0.48022(13) 0.0341(6) Uani 1 1 d .
Cl1 Cl 0.93033(5) 0.57096(3) 0.72983(5) 0.0260(2) Uani 1 1 d .
Cl1B Cl 1.18614(8) 0.54673(5) 0.78944(7) 0.0716(4) Uani 1 1 d .
Cl1A Cl 1.24235(9) 0.60180(5) 0.64490(9) 0.0856(4) Uani 1 1 d .

loop_
_atom_site_aniso_label
_atom_site_aniso_U_11
_atom_site_aniso_U_22
_atom_site_aniso_U_33
_atom_site_aniso_U_23
_atom_site_aniso_U_13
_atom_site_aniso_U_12
Os1 0.01560(6) 0.01856(7) 0.01806(6) -0.00091(7) 0.00275(4) 0.00046(8)
C1S 0.054(3) 0.049(3) 0.079(3) 0.009(3) 0.007(3) -0.003(3)
C2 0.0178(17) 0.019(2) 0.0200(18) -0.0003(15) 0.0063(14) -0.0006(16)
C3 0.0237(19) 0.024(2) 0.0127(17) -0.0022(16) 0.0032(14) -0.0011(18)
C4 0.017(2) 0.046(3) 0.041(2) 0.008(2) 0.0054(17) 0.0065(19)
C5 0.025(2) 0.073(4) 0.078(3) 0.003(3) 0.007(2) -0.006(2)
C1 0.0138(17) 0.019(2) 0.0224(18) 0.0002(15) 0.0051(14) 0.0005(15)
C6 0.0148(17) 0.019(2) 0.0214(18) 0.0055(15) 0.0043(14) -0.0021(15)
C7 0.0222(18) 0.018(2) 0.0185(18) 0.0055(15) 0.0051(14) 0.0031(15)
C8 0.035(2) 0.018(2) 0.0201(19) 0.0068(15) -0.0011(16) -0.0011(17)
C81 0.034(2) 0.021(2) 0.0218(19) -0.0031(16) 0.0057(16) -0.0036(18)
C82 0.042(2) 0.034(3) 0.029(2) -0.0043(18) 0.0089(18) 0.007(2)
C83 0.047(3) 0.046(3) 0.050(3) -0.004(2) 0.019(2) 0.014(2)
C84 0.064(3) 0.032(3) 0.057(3) -0.005(2) 0.037(2) -0.003(2)
C85 0.080(4) 0.052(3) 0.033(2) -0.024(2) 0.025(2) -0.014(3)
C86 0.052(3) 0.047(3) 0.026(2) -0.010(2) 0.003(2) -0.004(2)
C111 0.0234(19) 0.030(2) 0.022(2) 0.0044(17) 0.0028(15) -0.0048(17)
C112 0.052(3) 0.031(3) 0.030(2) 0.0042(19) 0.0038(19) -0.005(2)
C113 0.075(3) 0.034(3) 0.053(3) 0.011(2) -0.004(2) -0.002(2)
C114 0.053(3) 0.062(4) 0.037(3) 0.024(2) -0.006(2) -0.017(3)
C115 0.051(3) 0.059(3) 0.023(2) 0.007(2) 0.0022(19) -0.010(3)
C116 0.041(2) 0.038(3) 0.025(2) 0.0011(18) 0.0034(17) -0.0056(19)
C121 0.026(2) 0.030(2) 0.0180(19) -0.0048(16) 0.0002(15) 0.0003(18)
C122 0.037(2) 0.030(2) 0.023(2) -0.0011(17) 0.0055(17) 0.005(2)
C123 0.068(3) 0.042(3) 0.034(2) -0.004(2) 0.012(2) 0.020(2)
C124 0.057(3) 0.066(4) 0.044(3) -0.007(2) 0.017(2) 0.034(3)
C125 0.035(2) 0.069(3) 0.037(2) 0.000(2) 0.0166(19) 0.009(2)
C126 0.029(2) 0.041(3) 0.033(2) -0.0013(19) 0.0073(17) 0.004(2)
C131 0.0232(19) 0.032(2) 0.0137(18) 0.0013(16) 0.0024(15) -0.0018(18)
C132 0.0278(19) 0.036(3) 0.0230(18) -0.0013(17) -0.0007(15) -0.0032(19)
C133 0.022(2) 0.062(3) 0.028(2) 0.002(2) -0.0017(16) 0.003(2)
C134 0.028(2) 0.066(3) 0.022(2) 0.009(2) -0.0071(17) -0.019(2)
C135 0.048(3) 0.035(3) 0.035(2) 0.0038(19) -0.004(2) -0.018(2)
C136 0.032(2) 0.034(3) 0.029(2) -0.0015(18) 0.0009(17) -0.0065(19)
C211 0.0201(18) 0.034(2) 0.0324(19) 0.012(2) 0.0083(15) 0.0004(19)
C212 0.028(2) 0.034(3) 0.038(2) 0.0121(19) 0.0163(17) 0.0065(19)
C213 0.045(3) 0.038(3) 0.055(3) 0.024(2) 0.030(2) 0.018(2)
C214 0.036(3) 0.076(4) 0.068(3) 0.047(3) 0.022(2) 0.031(3)
C215 0.022(2) 0.090(4) 0.054(3) 0.037(3) 0.002(2) 0.005(3)
C216 0.027(2) 0.058(3) 0.037(2) 0.018(2) 0.0006(17) -0.001(2)
C221 0.028(2) 0.028(2) 0.0158(18) 0.0015(16) 0.0008(16) -0.0067(17)
C222 0.034(2) 0.039(3) 0.034(2) -0.006(2) 0.0019(18) -0.013(2)
C223 0.046(3) 0.045(3) 0.045(3) -0.002(2) -0.007(2) -0.025(2)
C224 0.055(3) 0.043(3) 0.036(2) -0.011(2) -0.006(2) -0.011(2)
C225 0.040(2) 0.038(3) 0.032(2) -0.0045(19) -0.0005(18) 0.002(2)
C226 0.032(2) 0.025(2) 0.026(2) 0.0030(17) -0.0026(17) 0.0004(18)
C231 0.0171(18) 0.022(2) 0.0194(18) -0.0061(15) 0.0014(14) -0.0034(16)
C232 0.030(2) 0.044(3) 0.036(2) 0.009(2) 0.0102(18) 0.008(2)
C233 0.041(2) 0.043(3) 0.041(2) 0.003(2) 0.021(2) 0.007(2)
C234 0.047(3) 0.042(3) 0.033(2) 0.006(2) 0.016(2) -0.009(2)
C235 0.056(3) 0.023(2) 0.045(3) 0.009(2) 0.014(2) 0.006(2)
C236 0.040(2) 0.026(2) 0.036(2) 0.0017(18) 0.0148(18) 0.001(2)
C311 0.0175(18) 0.022(2) 0.0242(19) -0.0023(16) 0.0029(15) -0.0016(16)
C312 0.038(2) 0.039(3) 0.031(2) 0.0036(19) -0.0010(18) -0.014(2)
C313 0.059(3) 0.038(3) 0.047(3) 0.005(2) 0.004(2) -0.027(2)
C314 0.039(2) 0.047(3) 0.050(3) -0.010(2) 0.002(2) -0.019(2)
C315 0.035(2) 0.042(3) 0.034(2) -0.006(2) -0.0069(18) -0.001(2)
C316 0.029(2) 0.023(2) 0.032(2) 0.0002(17) -0.0004(17) -0.0007(17)
C321 0.0182(16) 0.025(2) 0.0235(18) -0.0029(17) 0.0065(14) -0.0067(17)
C322 0.032(2) 0.033(3) 0.028(2) 0.0039(18) 0.0090(17) 0.0027(19)
C323 0.050(3) 0.044(3) 0.033(2) -0.009(2) 0.0143(19) -0.002(2)
C324 0.032(2) 0.066(3) 0.023(2) -0.003(2) 0.0118(17) -0.014(2)
C325 0.030(2) 0.051(3) 0.031(2) 0.013(2) 0.0033(18) -0.004(2)
C326 0.031(2) 0.028(2) 0.025(2) 0.0033(17) 0.0045(16) 0.0011(18)
C331 0.0244(19) 0.0138(19) 0.0189(18) 0.0014(14) 0.0063(15) 0.0011(15)
C332 0.028(2) 0.028(2) 0.029(2) -0.0029(18) 0.0032(17) -0.0038(18)
C333 0.039(2) 0.033(3) 0.030(2) -0.0076(18) 0.0157(18) 0.001(2)
C334 0.029(2) 0.041(3) 0.045(2) -0.002(2) 0.0100(19) 0.011(2)
C335 0.024(2) 0.045(3) 0.043(2) -0.007(2) -0.0014(18) 0.0055(19)
C336 0.0282(19) 0.030(2) 0.0285(19) -0.0087(18) 0.0016(15) 0.0008(19)
P1 0.0212(5) 0.0227(6) 0.0201(5) -0.0005(4) 0.0042(4) -0.0026(4)
P2 0.0184(5) 0.0230(6) 0.0248(5) -0.0004(4) 0.0035(4) -0.0006(4)
P3 0.0193(4) 0.0212(6) 0.0209(4) -0.0014(4) 0.0033(3) -0.0007(4)
O1 0.0170(12) 0.0211(14) 0.0214(12) 0.0006(11) 0.0039(9) -0.0003(11)
O2 0.0145(12) 0.0276(15) 0.0396(15) 0.0025(11) 0.0068(11) -0.0024(11)
O3 0.0288(14) 0.0373(17) 0.0331(14) -0.0072(12) -0.0132(11) 0.0064(12)
Cl1 0.0251(5) 0.0223(5) 0.0303(5) -0.0011(4) 0.0018(4) 0.0045(4)
Cl1B 0.0659(8) 0.0723(9) 0.0720(8) 0.0055(7) -0.0157(7) -0.0180(7)
Cl1A 0.0799(9) 0.0743(10) 0.1119(11) 0.0023(8) 0.0552(8) 0.0027(8)

loop_
_atom_type_symbol
_atom_type_description
_atom_type_scat_dispersion_real
_atom_type_scat_dispersion_imag
_atom_type_scat_source
C C 0.0033 0.0016 'International Tables Vol C Tables 4.2.6.8 and 6.1.1.4'
H H 0.0000 0.0000 'International Tables Vol C Tables 4.2.6.8 and 6.1.1.4'
N N 0.0061 0.0033 'International Tables Vol C Tables 4.2.6.8 and 6.1.1.4'
O O 0.0106 0.0060 'International Tables Vol C Tables 4.2.6.8 and 6.1.1.4'
P P 0.1023 0.0942 'International Tables Vol C Tables 4.2.6.8 and 6.1.1.4'
Cl Cl 0.1484 0.1585 'International Tables Vol C Tables 4.2.6.8 and 6.1.1.4'
Os Os -1.2165 7.6030 'International Tables Vol C Tables 4.2.6.8 and 6.1.1.4'

loop_
_geom_angle_atom_site_label_1
_geom_angle_atom_site_label_2
_geom_angle_atom_site_label_3
_geom_angle
C6 Os1 C1 38.00(10)
C6 Os1 O1 94.23(10)
C1 Os1 O1 78.54(9)
C6 Os1 C7 37.12(10)
C1 Os1 C7 67.08(11)
O1 Os1 C7 78.58(9)
C6 Os1 P2 86.04(8)
C1 Os1 P2 104.12(8)
O1 Os1 P2 175.66(6)
C7 Os1 P2 99.20(8)
C6 Os1 P1 129.02(8)
C1 Os1 P1 93.32(8)
O1 Os1 P1 86.53(5)
C7 Os1 P1 157.26(8)
P2 Os1 P1 96.67(3)
C6 Os1 Cl1 135.90(8)
C1 Os1 Cl1 159.64(8)
O1 Os1 Cl1 83.40(6)
C7 Os1 Cl1 100.28(8)
P2 Os1 Cl1 93.38(3)
P1 Os1 Cl1 94.91(3)
Cl1A C1S Cl1B 112.1(2)
C3 C2 C1 115.8(3)
C3 C2 P3 122.7(2)
C1 C2 P3 118.7(2)
O1 C3 O2 119.5(3)
O1 C3 C2 122.8(3)
O2 C3 C2 117.7(3)
O2 C4 C5 107.4(3)
C6 C1 C2 121.8(3)
C6 C1 Os1 70.20(18)
C2 C1 Os1 108.6(2)
C1 C6 C7 121.4(3)
C1 C6 Os1 71.80(17)
C7 C6 Os1 76.61(18)
C6 C7 C8 120.9(3)
C6 C7 Os1 66.28(17)
C8 C7 Os1 130.6(2)
O3 C8 C7 123.2(3)
O3 C8 C81 120.4(3)
C7 C8 C81 116.5(3)
C82 C81 C86 118.1(3)
C82 C81 C8 122.5(3)
C86 C81 C8 119.4(3)
C83 C82 C81 121.0(3)
C84 C83 C82 120.1(4)
C85 C84 C83 119.9(4)
C84 C85 C86 120.5(4)
C85 C86 C81 120.5(4)
C112 C111 C116 117.8(3)
C112 C111 P1 122.0(3)
C116 C111 P1 119.8(3)
C111 C112 C113 121.1(4)
C114 C113 C112 119.9(4)
C115 C114 C113 119.7(4)
C114 C115 C116 120.7(4)
C115 C116 C111 120.8(4)
C122 C121 C126 117.4(3)
C122 C121 P1 121.6(3)
C126 C121 P1 120.8(3)
C123 C122 C121 120.9(4)
C124 C123 C122 119.8(4)
C125 C124 C123 120.3(4)
C124 C125 C126 120.2(4)
C125 C126 C121 121.4(4)
C136 C131 C132 118.0(3)
C136 C131 P1 126.0(3)
C132 C131 P1 115.9(3)
C133 C132 C131 121.3(3)
C132 C133 C134 119.7(4)
C135 C134 C133 120.1(3)
C134 C135 C136 119.8(4)
C131 C136 C135 121.0(4)
C212 C211 C216 117.3(3)
C212 C211 P2 117.7(2)
C216 C211 P2 125.0(3)
C213 C212 C211 121.8(4)
C214 C213 C212 119.4(4)
C215 C214 C213 120.1(4)
C214 C215 C216 120.6(4)
C215 C216 C211 120.6(4)
C226 C221 C222 118.5(3)
C226 C221 P2 121.0(3)
C222 C221 P2 120.5(3)
C223 C222 C221 120.7(4)
C222 C223 C224 119.6(4)
C225 C224 C223 120.1(4)
C224 C225 C226 120.0(4)
C221 C226 C225 121.1(3)
C236 C231 C232 118.2(3)
C236 C231 P2 117.0(2)
C232 C231 P2 124.8(3)
C231 C232 C233 120.9(4)
C234 C233 C232 120.2(3)
C233 C234 C235 119.5(4)
C234 C235 C236 119.6(4)
C231 C236 C235 121.6(3)
C316 C311 C312 119.2(3)
C316 C311 P3 119.9(3)
C312 C311 P3 120.7(2)
C313 C312 C311 120.2(3)
C312 C313 C314 120.5(4)
C315 C314 C313 119.7(4)
C314 C315 C316 120.0(3)
C311 C316 C315 120.3(3)
C322 C321 C326 118.3(3)
C322 C321 P3 119.5(3)
C326 C321 P3 122.2(3)
C321 C322 C323 121.3(3)
C324 C323 C322 119.9(4)
C323 C324 C325 119.8(3)
C324 C325 C326 120.7(4)
C325 C326 C321 120.0(3)
C332 C331 C336 119.1(3)
C332 C331 P3 121.3(2)
C336 C331 P3 119.5(2)
C331 C332 C333 120.7(3)
C334 C333 C332 119.7(3)
C335 C334 C333 120.1(3)
C334 C335 C336 120.2(3)
C335 C336 C331 120.1(3)
C121 P1 C131 105.37(15)
C121 P1 C111 101.50(16)
C131 P1 C111 93.78(14)
C121 P1 Os1 114.99(10)
C131 P1 Os1 110.67(10)
C111 P1 Os1 127.05(12)
C231 P2 C211 100.58(14)
C231 P2 C221 96.83(14)
C211 P2 C221 102.73(16)
C231 P2 Os1 120.18(10)
C211 P2 Os1 115.68(11)
C221 P2 Os1 117.49(11)
C2 P3 C331 108.95(14)
C2 P3 C311 114.47(15)
C331 P3 C311 106.31(15)
C2 P3 C321 112.41(15)
C331 P3 C321 104.84(14)
C311 P3 C321 109.23(14)
C3 O1 Os1 113.47(19)
C3 O2 C4 118.2(3)

loop_
_geom_bond_atom_site_label_1
_geom_bond_atom_site_label_2
_geom_bond_distance
Os1 C6 2.149(3)
Os1 C1 2.169(3)
Os1 O1 2.180(2)
Os1 C7 2.283(3)
Os1 P2 2.2830(9)
Os1 P1 2.3488(8)
Os1 Cl1 2.4499(8)
C1S Cl1A 1.742(4)
C1S Cl1B 1.742(4)
C2 C3 1.388(4)
C2 C1 1.504(4)
C2 P3 1.732(3)
C3 O1 1.270(4)
C3 O2 1.353(4)
C4 O2 1.441(4)
C4 C5 1.499(5)
C1 C6 1.406(4)
C6 C7 1.416(4)
C7 C8 1.466(4)
C8 O3 1.224(4)
C8 C81 1.500(5)
C81 C82 1.381(4)
C81 C86 1.398(4)
C82 C83 1.379(5)
C83 C84 1.372(5)
C84 C85 1.368(5)
C85 C86 1.376(5)
C111 C112 1.362(4)
C111 C116 1.399(4)
C111 P1 1.853(3)
C112 C113 1.395(5)
C113 C114 1.366(5)
C114 C115 1.361(5)
C115 C116 1.368(4)
C121 C122 1.395(4)
C121 C126 1.396(4)
C121 P1 1.836(3)
C122 C123 1.393(5)
C123 C124 1.378(5)
C124 C125 1.364(5)
C125 C126 1.381(5)
C131 C136 1.375(4)
C131 C132 1.383(4)
C131 P1 1.847(3)
C132 C133 1.374(4)
C133 C134 1.376(5)
C134 C135 1.364(5)
C135 C136 1.389(5)
C211 C212 1.389(5)
C211 C216 1.396(4)
C211 P2 1.847(3)
C212 C213 1.384(5)
C213 C214 1.377(5)
C214 C215 1.363(6)
C215 C216 1.386(5)
C221 C226 1.372(4)
C221 C222 1.401(4)
C221 P2 1.855(3)
C222 C223 1.383(5)
C223 C224 1.391(5)
C224 C225 1.370(5)
C225 C226 1.391(4)
C231 C236 1.372(4)
C231 C232 1.374(4)
C231 P2 1.846(3)
C232 C233 1.393(4)
C233 C234 1.370(5)
C234 C235 1.377(5)
C235 C236 1.389(4)
C311 C316 1.385(4)
C311 C312 1.386(4)
C311 P3 1.804(3)
C312 C313 1.380(4)
C313 C314 1.385(5)
C314 C315 1.372(5)
C315 C316 1.394(4)
C321 C322 1.375(4)
C321 C326 1.398(4)
C321 P3 1.818(3)
C322 C323 1.382(4)
C323 C324 1.370(5)
C324 C325 1.372(5)
C325 C326 1.380(4)
C331 C332 1.379(4)
C331 C336 1.394(4)
C331 P3 1.801(3)
C332 C333 1.384(4)
C333 C334 1.382(4)
C334 C335 1.376(5)
C335 C336 1.380(4)

loop_
_geom_torsion_atom_site_label_1
_geom_torsion_atom_site_label_2
_geom_torsion_atom_site_label_3
_geom_torsion_atom_site_label_4
_geom_torsion
C1 C2 C3 O1 -9.7(4)
P3 C2 C3 O1 -170.5(2)
C1 C2 C3 O2 168.2(3)
P3 C2 C3 O2 7.4(4)
C3 C2 C1 C6 -68.3(4)
P3 C2 C1 C6 93.3(3)
C3 C2 C1 Os1 9.5(3)
P3 C2 C1 Os1 171.11(15)
O1 Os1 C1 C6 112.44(18)
C7 Os1 C1 C6 30.12(18)
P2 Os1 C1 C6 -64.04(18)
P1 Os1 C1 C6 -161.78(17)
Cl1 Os1 C1 C6 84.5(3)
C6 Os1 C1 C2 -118.0(3)
O1 Os1 C1 C2 -5.52(19)
C7 Os1 C1 C2 -87.8(2)
P2 Os1 C1 C2 177.99(18)
P1 Os1 C1 C2 80.25(19)
Cl1 Os1 C1 C2 -33.5(4)
C2 C1 C6 C7 39.3(5)
Os1 C1 C6 C7 -60.9(3)
C2 C1 C6 Os1 100.2(3)
O1 Os1 C6 C1 -65.27(18)
C7 Os1 C6 C1 -130.0(3)
P2 Os1 C6 C1 119.07(17)
P1 Os1 C6 C1 23.7(2)
Cl1 Os1 C6 C1 -150.15(14)
C1 Os1 C6 C7 130.0(3)
O1 Os1 C6 C7 64.73(19)
P2 Os1 C6 C7 -110.93(18)
P1 Os1 C6 C7 153.69(15)
Cl1 Os1 C6 C7 -20.1(2)
C1 C6 C7 C8 -177.1(3)
Os1 C6 C7 C8 124.4(3)
C1 C6 C7 Os1 58.5(3)
C1 Os1 C7 C6 -30.80(18)
O1 Os1 C7 C6 -113.06(19)
P2 Os1 C7 C6 70.73(18)
P1 Os1 C7 C6 -63.0(3)
Cl1 Os1 C7 C6 165.90(17)
C6 Os1 C7 C8 -111.2(4)
C1 Os1 C7 C8 -142.0(3)
O1 Os1 C7 C8 135.8(3)
P2 Os1 C7 C8 -40.5(3)
P1 Os1 C7 C8 -174.2(2)
Cl1 Os1 C7 C8 54.7(3)
C6 C7 C8 O3 -1.9(5)
Os1 C7 C8 O3 82.1(4)
C6 C7 C8 C81 176.6(3)
Os1 C7 C8 C81 -99.5(3)
O3 C8 C81 C82 -158.7(3)
C7 C8 C81 C82 22.8(5)
O3 C8 C81 C86 19.2(5)
C7 C8 C81 C86 -159.3(3)
C86 C81 C82 C83 0.4(5)
C8 C81 C82 C83 178.3(3)
C81 C82 C83 C84 -0.3(6)
C82 C83 C84 C85 0.4(6)
C83 C84 C85 C86 -0.7(6)
C84 C85 C86 C81 0.9(6)
C82 C81 C86 C85 -0.7(6)
C8 C81 C86 C85 -178.7(3)
C116 C111 C112 C113 2.7(5)
P1 C111 C112 C113 174.5(3)
C111 C112 C113 C114 -0.9(6)
C112 C113 C114 C115 -1.3(6)
C113 C114 C115 C116 1.6(6)
C114 C115 C116 C111 0.3(6)
C112 C111 C116 C115 -2.5(5)
P1 C111 C116 C115 -174.5(3)
C126 C121 C122 C123 1.0(5)
P1 C121 C122 C123 176.4(3)
C121 C122 C123 C124 -0.9(6)
C122 C123 C124 C125 -0.1(6)
C123 C124 C125 C126 1.2(6)
C124 C125 C126 C121 -1.1(6)
C122 C121 C126 C125 0.1(5)
P1 C121 C126 C125 -175.4(3)
C136 C131 C132 C133 -0.5(5)
P1 C131 C132 C133 -178.1(2)
C131 C132 C133 C134 -1.0(5)
C132 C133 C134 C135 1.7(5)
C133 C134 C135 C136 -0.9(5)
C132 C131 C136 C135 1.2(5)
P1 C131 C136 C135 178.6(3)
C134 C135 C136 C131 -0.5(5)
C216 C211 C212 C213 1.0(5)
P2 C211 C212 C213 179.5(3)
C211 C212 C213 C214 0.9(5)
C212 C213 C214 C215 -1.0(6)
C213 C214 C215 C216 -0.8(6)
C214 C215 C216 C211 2.8(6)
C212 C211 C216 C215 -2.8(5)
P2 C211 C216 C215 178.8(3)
C226 C221 C222 C223 -3.3(5)
P2 C221 C222 C223 177.1(3)
C221 C222 C223 C224 1.5(6)
C222 C223 C224 C225 0.4(6)
C223 C224 C225 C226 -0.5(6)
C222 C221 C226 C225 3.3(5)
P2 C221 C226 C225 -177.1(2)
C224 C225 C226 C221 -1.4(5)
C236 C231 C232 C233 1.2(5)
P2 C231 C232 C233 -178.3(3)
C231 C232 C233 C234 -0.9(6)
C232 C233 C234 C235 -0.5(6)
C233 C234 C235 C236 1.6(6)
C232 C231 C236 C235 0.0(5)
P2 C231 C236 C235 179.4(3)
C234 C235 C236 C231 -1.3(6)
C316 C311 C312 C313 0.1(5)
P3 C311 C312 C313 174.6(3)
C311 C312 C313 C314 1.5(6)
C312 C313 C314 C315 -1.9(6)
C313 C314 C315 C316 0.7(6)
C312 C311 C316 C315 -1.2(5)
P3 C311 C316 C315 -175.8(3)
C314 C315 C316 C311 0.9(5)
C326 C321 C322 C323 -0.1(5)
P3 C321 C322 C323 177.4(3)
C321 C322 C323 C324 0.8(5)
C322 C323 C324 C325 -0.6(6)
C323 C324 C325 C326 -0.4(5)
C324 C325 C326 C321 1.1(5)
C322 C321 C326 C325 -0.9(5)
P3 C321 C326 C325 -178.3(3)
C336 C331 C332 C333 -0.1(5)
P3 C331 C332 C333 -179.1(3)
C331 C332 C333 C334 -0.8(5)
C332 C333 C334 C335 0.8(6)
C333 C334 C335 C336 0.1(6)
C334 C335 C336 C331 -1.0(6)
C332 C331 C336 C335 1.0(5)
P3 C331 C336 C335 -180.0(3)
C122 C121 P1 C131 56.4(3)
C126 C121 P1 C131 -128.4(3)
C122 C121 P1 C111 153.6(3)
C126 C121 P1 C111 -31.2(3)
C122 C121 P1 Os1 -65.8(3)
C126 C121 P1 Os1 109.5(3)
C136 C131 P1 C121 -6.8(3)
C132 C131 P1 C121 170.6(2)
C136 C131 P1 C111 -109.8(3)
C132 C131 P1 C111 67.5(3)
C136 C131 P1 Os1 118.1(3)
C132 C131 P1 Os1 -64.6(3)
C112 C111 P1 C121 149.2(3)
C116 C111 P1 C121 -39.2(3)
C112 C111 P1 C131 -104.3(3)
C116 C111 P1 C131 67.4(3)
C112 C111 P1 Os1 15.2(4)
C116 C111 P1 Os1 -173.1(2)
C6 Os1 P1 C121 23.02(17)
C1 Os1 P1 C121 37.37(15)
O1 Os1 P1 C121 115.66(14)
C7 Os1 P1 C121 66.8(3)
P2 Os1 P1 C121 -67.28(13)
Cl1 Os1 P1 C121 -161.27(13)
C6 Os1 P1 C131 -96.21(16)
C1 Os1 P1 C131 -81.87(14)
O1 Os1 P1 C131 -3.57(13)
C7 Os1 P1 C131 -52.4(2)
P2 Os1 P1 C131 173.48(12)
Cl1 Os1 P1 C131 79.49(12)
C6 Os1 P1 C111 151.89(17)
C1 Os1 P1 C111 166.23(15)
O1 Os1 P1 C111 -115.47(15)
C7 Os1 P1 C111 -164.3(2)
P2 Os1 P1 C111 61.59(14)
Cl1 Os1 P1 C111 -32.41(14)
C236 C231 P2 C211 157.2(3)
C232 C231 P2 C211 -23.4(3)
C236 C231 P2 C221 52.8(3)
C232 C231 P2 C221 -127.8(3)
C236 C231 P2 Os1 -74.6(3)
C232 C231 P2 Os1 104.8(3)
C212 C211 P2 C231 79.2(3)
C216 C211 P2 C231 -102.5(3)
C212 C211 P2 C221 178.8(3)
C216 C211 P2 C221 -2.9(3)
C212 C211 P2 Os1 -51.9(3)
C216 C211 P2 Os1 126.4(3)
C226 C221 P2 C231 -133.4(3)
C222 C221 P2 C231 46.2(3)
C226 C221 P2 C211 124.1(3)
C222 C221 P2 C211 -56.4(3)
C226 C221 P2 Os1 -4.1(3)
C222 C221 P2 Os1 175.4(2)
C6 Os1 P2 C231 -153.79(15)
C1 Os1 P2 C231 -120.09(15)
O1 Os1 P2 C231 112.4(8)
C7 Os1 P2 C231 171.39(15)
P1 Os1 P2 C231 -24.94(13)
Cl1 Os1 P2 C231 70.40(13)
C6 Os1 P2 C211 -32.77(14)
C1 Os1 P2 C211 0.94(14)
O1 Os1 P2 C211 -126.5(8)
C7 Os1 P2 C211 -67.59(14)
P1 Os1 P2 C211 96.08(12)
Cl1 Os1 P2 C211 -168.58(12)
C6 Os1 P2 C221 88.96(14)
C1 Os1 P2 C221 122.66(14)
O1 Os1 P2 C221 -4.8(8)
C7 Os1 P2 C221 54.14(14)
P1 Os1 P2 C221 -142.19(11)
Cl1 Os1 P2 C221 -46.85(11)
C3 C2 P3 C331 -169.2(2)
C1 C2 P3 C331 30.5(3)
C3 C2 P3 C311 -50.4(3)
C1 C2 P3 C311 149.3(2)
C3 C2 P3 C321 75.0(3)
C1 C2 P3 C321 -85.3(3)
C332 C331 P3 C2 101.9(3)
C336 C331 P3 C2 -77.0(3)
C332 C331 P3 C311 -21.9(3)
C336 C331 P3 C311 159.1(3)
C332 C331 P3 C321 -137.5(3)
C336 C331 P3 C321 43.5(3)
C316 C311 P3 C2 -21.8(3)
C312 C311 P3 C2 163.8(3)
C316 C311 P3 C331 98.6(3)
C312 C311 P3 C331 -75.9(3)
C316 C311 P3 C321 -148.8(3)
C312 C311 P3 C321 36.7(3)
C322 C321 P3 C2 -20.4(3)
C326 C321 P3 C2 157.0(3)
C322 C321 P3 C331 -138.6(3)
C326 C321 P3 C331 38.8(3)
C322 C321 P3 C311 107.8(3)
C326 C321 P3 C311 -74.8(3)
O2 C3 O1 Os1 -173.6(2)
C2 C3 O1 Os1 4.3(4)
C6 Os1 O1 C3 36.0(2)
C1 Os1 O1 C3 1.2(2)
C7 Os1 O1 C3 69.9(2)
P2 Os1 O1 C3 129.5(7)
P1 Os1 O1 C3 -92.86(19)
Cl1 Os1 O1 C3 171.79(19)
O1 C3 O2 C4 -9.6(4)
C2 C3 O2 C4 172.4(3)
C5 C4 O2 C3 -157.4(3)
